data_2003032
loop_
_publ_author_name
'Pani, M.'
'Carnasciali, M. M.'
'Mugnoli, A.'
'Beltrame, P.'
'Cadoni, E.'
'Gelli, G.'

_publ_section_title
;
 Energetic Study of the Disordered Solvent in the Crystal Structure of
 an Isoxazole Derivative
;
_journal_issue 6
_journal_name_full 'Acta Crystallographica Section B'
_journal_page_first 872
_journal_page_last 876
_journal_paper_doi 10.1107/S0108768198003577
_journal_volume 54
_journal_year 1998
_chemical_formula_moiety 'C19 H21 Cl2 N3 O3, 0.34(C4 H8 O2)'
_chemical_formula_sum 'C20.36 H23.72 Cl2 N3 O3.68'
_chemical_formula_weight 440.1
_chemical_name_systematic
;
(Z)-3-[3-(3,5-dichloro-2,4,6-trimethylphenyl)isoxazol-4-yl]but-2-enal
(ethoxycarbonyl)hydrazone - ethyl acetate solvate
;
_space_group_IT_number 14
_symmetry_cell_setting monoclinic
_symmetry_space_group_name_Hall '-P 2ybc'
_symmetry_space_group_name_H-M 'P 1 21/c 1'
_cell_angle_alpha 90.00
_cell_angle_beta 103.11(3)
_cell_angle_gamma 90.00
_cell_formula_units_Z 4
_cell_length_a 8.230(5)
_cell_length_b 35.820(10)
_cell_length_c 8.042(2)
_cell_measurement_reflns_used 25
_cell_measurement_temperature 293
_cell_measurement_theta_max 17.5
_cell_measurement_theta_min 14.3
_cell_volume 2309.0(17)
_diffrn_ambient_temperature 293
_diffrn_measurement_device 'Enraf-Nonius CAD-4F'
_diffrn_measurement_method \w-2\q
_diffrn_radiation_monochromator graphite
_diffrn_radiation_source ' X-ray '
_diffrn_radiation_type MoK\a
_diffrn_radiation_wavelength 0.7107
_diffrn_reflns_av_R_equivalents 0.
_diffrn_reflns_limit_h_max 9
_diffrn_reflns_limit_h_min 0
_diffrn_reflns_limit_k_max 42
_diffrn_reflns_limit_k_min 0
_diffrn_reflns_limit_l_max 9
_diffrn_reflns_limit_l_min -9
_diffrn_reflns_number 4029
_diffrn_reflns_theta_max 25.0
_diffrn_reflns_theta_min 2.5
_diffrn_standards_decay_% 0
_diffrn_standards_interval_time 240
_diffrn_standards_number 2
_exptl_absorpt_coefficient_mu 0.31
_exptl_absorpt_correction_T_max 1.00
_exptl_absorpt_correction_T_min 0.775
_exptl_absorpt_correction_type psi-scan
_exptl_absorpt_process_details 'North, Phillips & Mathews (1968)'
_exptl_crystal_colour colourless
_exptl_crystal_density_diffrn 1.266
_exptl_crystal_density_meas 1.29
_exptl_crystal_density_method 'Floating crystals method'
_exptl_crystal_description 'thin plate'
_exptl_crystal_F_000 921.3
_exptl_crystal_size_max 0.4
_exptl_crystal_size_mid 0.3
_exptl_crystal_size_min 0.1
_refine_diff_density_max 0.32
_refine_diff_density_min -0.29
_refine_ls_extinction_coef none
_refine_ls_extinction_method none
_refine_ls_goodness_of_fit_ref 0.96
_refine_ls_hydrogen_treatment noref
_refine_ls_matrix_type full
_refine_ls_number_parameters 245
_refine_ls_number_reflns 4029
_refine_ls_number_restraints 2
_refine_ls_R_factor_gt 0.072
_refine_ls_shift/esd_max -0.04
_refine_ls_shift/esd_mean 0.003
_refine_ls_structure_factor_coef Fsqd
_refine_ls_weighting_details 'w = 1/[\s^2^(Fo^2^)+(0.1196P)^2^], where P=(Fo^2^+2Fc^2^)/3'
_refine_ls_weighting_scheme calc
_refine_ls_wR_factor_ref 0.228
_reflns_number_gt 1762
_reflns_number_total 4029
_reflns_threshold_expression ' Fo > 4 \s(Fo)'
_cod_data_source_file na0086.cif
_cod_data_source_block 5eg
_cod_depositor_comments
;
The following automatic conversions were performed:
'_exptl_absorpt_correction_type' value 'psi scan' changed to 'psi-scan'
according to '/home/saulius/struct/CIF-dictionaries/cif_core.dic'
dictionary named 'cif_core.dic' version 2.4.1 from 2010-06-29.

Automatic conversion script
Id: cif_fix_enum 1527 2010-12-29 10:47:43Z saulius 

The following automatic conversions were performed:

'_exptl_absorpt_correction_type' value 'psi scan' changed to
'psi-scan' according to
/home/saulius/struct/CIF-dictionaries/cif_core.dic dictionary named
'cif_core.dic' version 2.4.1 from 2010-06-29.

Automatic conversion script
Id: cif_fix_values 1715 2011-07-08 13:25:40Z adriana 

The following automatic conversions were performed:

'_refine_ls_weighting_scheme' value 'w =
1/[\s^2^(Fo^2^)+(0.1196P)^2^], where P=(Fo^2^+2Fc^2^)/3' was changed
to 'calc'. New tag '_refine_ls_weighting_details' was created. The
value of the new tag was set to 'w = 1/[\s^2^(Fo^2^)+(0.1196P)^2^],
where P=(Fo^2^+2Fc^2^)/3'.

Automatic conversion script
Id: cif_fix_values 3143 2015-03-26 13:38:13Z robertas 
;
_cod_original_cell_volume 2309(2)
_cod_original_sg_symbol_H-M ' P 21/c '
_cod_database_code 2003032
_cod_database_fobs_code 2003032

loop_
_symmetry_equiv_pos_as_xyz
+x,+y,+z
-x,-y,-z
-x,1/2+y,1/2-z
x,1/2-y,1/2+z

loop_
_atom_site_aniso_label
_atom_site_aniso_U_11
_atom_site_aniso_U_22
_atom_site_aniso_U_33
_atom_site_aniso_U_12
_atom_site_aniso_U_13
_atom_site_aniso_U_23
O1 0.134(4) 0.068(2) 0.046(2) 0.023(2) -0.003(2) 0.0089(19)
N2 0.107(4) 0.075(3) 0.048(3) 0.010(3) 0.015(3) -0.004(2)
C3 0.056(3) 0.065(3) 0.046(3) -0.005(3) 0.007(2) -0.005(2)
C4 0.061(3) 0.061(3) 0.042(3) -0.003(3) 0.007(2) -0.003(2)
C5 0.096(4) 0.056(3) 0.043(3) 0.015(3) 0.001(3) -0.004(3)
C6 0.067(4) 0.045(3) 0.045(3) 0.003(3) 0.018(3) -0.003(2)
C7 0.073(4) 0.057(3) 0.051(3) 0.011(3) 0.023(3) -0.006(3)
C8 0.093(5) 0.060(3) 0.054(3) -0.005(3) 0.034(3) -0.012(3)
C9 0.096(5) 0.055(3) 0.054(3) 0.021(3) 0.028(3) 0.003(3)
C10 0.062(3) 0.074(4) 0.049(3) 0.005(3) 0.017(3) 0.004(3)
C11 0.059(3) 0.072(4) 0.048(3) 0.002(3) 0.018(3) 0.007(3)
C12 0.081(4) 0.088(4) 0.073(4) -0.019(3) 0.021(3) -0.010(3)
CL13 0.1439(16) 0.0662(9) 0.0928(12) -0.0309(10) 0.0463(11) -0.0060(8)
C14 0.143(6) 0.067(4) 0.073(4) 0.038(4) 0.040(4) 0.019(3)
CL15 0.0775(11) 0.1216(15) 0.0887(11) 0.0250(10) 0.0122(9) 0.0258(10)
C16 0.082(4) 0.088(4) 0.086(4) -0.006(4) 0.010(4) 0.021(3)
C17 0.068(4) 0.072(4) 0.044(3) 0.010(3) 0.018(3) 0.006(3)
C18 0.106(5) 0.073(4) 0.063(3) -0.010(3) 0.030(3) -0.003(3)
C19 0.067(3) 0.050(3) 0.047(3) 0.002(3) 0.019(2) -0.006(2)
C20 0.065(4) 0.073(4) 0.040(3) -0.000(3) 0.013(2) -0.008(3)
N21 0.072(3) 0.061(3) 0.042(2) 0.000(2) 0.017(2) 0.002(2)
N22 0.097(3) 0.068(3) 0.036(2) -0.016(3) 0.024(2) -0.007(2)
C23 0.075(4) 0.076(4) 0.045(3) -0.000(3) 0.014(3) -0.009(3)
O24 0.137(4) 0.092(3) 0.062(3) -0.041(3) 0.041(2) -0.030(2)
O25 0.105(3) 0.078(3) 0.063(2) -0.021(2) 0.026(2) -0.002(2)
C27 0.302(16) 0.139(8) 0.151(9) -0.090(10) 0.016(10) -0.003(7)

loop_
_atom_site_label
_atom_site_fract_x
_atom_site_fract_y
_atom_site_fract_z
_atom_site_U_iso_or_equiv
_atom_site_thermal_displace_type
_atom_site_calc_flag
_atom_site_calc_attached_atom
_atom_site_type_symbol
O1 0.2756(6) 0.14710(10) -0.1837(4) 0.087(2) aniso . . O
N2 0.3465(6) 0.11180(10) -0.1460(5) 0.077(2) aniso . . N
C3 0.3725(6) 0.10770(10) 0.0191(6) 0.057(2) aniso . . C
C4 0.3226(6) 0.14000(10) 0.0982(6) 0.056(2) aniso . . C
C5 0.2631(7) 0.16310(10) -0.0342(6) 0.067(2) aniso . . C
C6 0.4443(6) 0.07320(10) 0.1031(6) 0.052(2) aniso . . C
C7 0.3418(7) 0.04160(10) 0.1035(6) 0.059(2) aniso . . C
C8 0.4146(8) 0.01020(10) 0.1905(7) 0.066(2) aniso . . C
C9 0.5804(8) 0.00830(10) 0.2754(7) 0.067(3) aniso . . C
C10 0.6754(7) 0.0398(2) 0.2693(6) 0.061(2) aniso . . C
C11 0.6148(7) 0.0724(2) 0.1859(6) 0.059(2) aniso . . C
C12 0.1594(8) 0.0423(2) 0.0182(7) 0.080(3) aniso . . C
CL13 0.2879(3) -0.02854(4) 0.1949(2) 0.0979(8) aniso . . CL
C14 0.6516(9) -0.0272(2) 0.3725(8) 0.092(3) aniso . . C
CL15 0.8862(2) 0.03848(5) 0.3723(2) 0.0970(7) aniso . . CL
C16 0.7254(8) 0.1040(2) 0.1779(8) 0.086(3) aniso . . C
C17 0.3321(6) 0.1473(2) 0.2824(6) 0.061(2) aniso . . C
C18 0.2632(8) 0.1177(2) 0.3778(7) 0.079(2) aniso . . C
C19 0.4000(6) 0.17880(10) 0.3574(6) 0.053(2) aniso . . C
C20 0.4746(6) 0.2080(2) 0.2752(6) 0.059(2) aniso . . C
N21 0.5274(5) 0.23790(10) 0.3528(5) 0.0580(10) aniso . . N
N22 0.5946(6) 0.26320(10) 0.2579(5) 0.066(2) aniso . . N
C23 0.6573(7) 0.2953(2) 0.3279(7) 0.065(2) aniso . . C
O24 0.6620(6) 0.30510(10) 0.4718(5) 0.094(2) aniso . . O
O25 0.7142(5) 0.31560(10) 0.2142(5) 0.081(2) aniso . . O
C26 0.813(3) 0.3491(3) 0.2810(10) 0.085(5) iso . . C
C26' 0.737(4) 0.3556(6) 0.259(2) 0.075(6) iso . . C
C27 0.816(2) 0.3713(3) 0.1460(10) 0.203(7) aniso . . C
H5 0.21940 0.18880 -0.02218 0.0674 iso d . H
H121 0.12100 0.06680 -0.04660 0.0801 iso d . H
H122 0.09332 0.03904 0.10729 0.0801 iso d . H
H123 0.13616 0.02131 -0.06491 0.0801 iso d . H
H141 0.57950 -0.03470 0.44720 0.0919 iso d . H
H142 0.76756 -0.02088 0.44699 0.0919 iso d . H
H143 0.66489 -0.04706 0.29216 0.0919 iso d . H
H161 0.78440 0.11100 0.29530 0.0864 iso d . H
H162 0.65480 0.12530 0.12322 0.0864 iso calc C16 H
H163 0.80130 0.10000 0.11120 0.0864 iso d . H
H181 0.26150 0.13020 0.48580 0.0791 iso calc C18 H
H182 0.32120 0.09380 0.38850 0.0791 iso d . H
H183 0.14627 0.11321 0.31471 0.0791 iso d . H
H19 0.40000 0.18220 0.48130 0.0534 iso calc C19 H
H20 0.48430 0.20450 0.15430 0.0591 iso calc C20 H
H22 0.59690 0.25760 0.13740 0.0671 iso calc N22 H
H261 0.93139 0.34134 0.34745 0.0846 iso calc C26 H
H262 0.76205 0.36214 0.37265 0.0846 iso calc C26 H
H61' 0.81057 0.35895 0.37849 0.0751 iso calc C26' H
H62' 0.62765 0.36844 0.25724 0.0751 iso calc C26' H
H271 0.88207 0.39406 0.18974 0.2031 iso calc C27 H
H272 0.69838 0.37937 0.08165 0.2031 iso calc C27 H
H273 0.86772 0.35857 0.05645 0.2031 iso calc C27 H
H71' 0.83045 0.39888 0.17098 0.2031 iso calc C27 H
H72' 0.74161 0.36914 0.02252 0.2031 iso calc C27 H
H73' 0.92453 0.35965 0.14377 0.2031 iso calc C27 H

loop_
_atom_type_symbol
_atom_type_description
_atom_type_scat_dispersion_real
_atom_type_scat_dispersion_imag
_atom_type_scat_source
C C 0.0033 0.0016 'International Tables Vol C Tables 4.2.6.8 and 6.1.1.4'
H H 0.0000 0.0000 'International Tables Vol C Tables 4.2.6.8 and 6.1.1.4'
CL CL 0.1484 0.1585 'International Tables Vol C Tables 4.2.6.8 and 6.1.1.4'
N N 0.0061 0.0033 'International Tables Vol C Tables 4.2.6.8 and 6.1.1.4'
O O 0.0106 0.0060 'International Tables Vol C Tables 4.2.6.8 and 6.1.1.4'

loop_
_geom_angle_atom_site_label_1
_geom_angle_atom_site_label_2
_geom_angle_atom_site_label_3
_geom_angle
_geom_angle_publ_flag
N2 O1 C5 107.5(4) yes
O1 N2 C3 106.6(4) yes
N2 C3 C6 121.3(4) yes
N2 C3 C4 111.5(4) yes
C4 C3 C6 127.2(5) yes
C3 C4 C17 129.2(4) yes
C3 C4 C5 103.6(4) yes
C5 C4 C17 127.2(4) yes
O1 C5 C4 110.7(4) yes
C4 C5 H5 124.2(5) no
O1 C5 H5 125.0(5) no
C3 C6 C11 119.3(4) no
C3 C6 C7 119.8(4) no
C7 C6 C11 120.9(5) no
C6 C7 C12 121.4(5) no
C6 C7 C8 117.4(5) no
C8 C7 C12 121.2(5) no
C7 C8 CL13 117.7(4) no
C7 C8 C9 123.7(5) no
C9 C8 CL13 118.6(5) no
C8 C9 C14 120.8(5) no
C8 C9 C10 116.5(6) no
C10 C9 C14 122.7(5) no
C9 C10 CL15 118.1(4) no
C9 C10 C11 124.2(5) no
C11 C10 CL15 117.7(4) no
C6 C11 C10 117.3(5) no
C10 C11 C16 121.1(5) no
C6 C11 C16 121.6(5) no
C7 C12 H123 108.3(5) no
C7 C12 H122 108.7(6) no
C7 C12 H121 113.9(5) no
H122 C12 H123 109.8(6) no
H121 C12 H123 108.2(5) no
H121 C12 H122 107.9(5) no
C9 C14 H143 110.5(5) no
C9 C14 H142 108.2(5) no
C9 C14 H141 109.1(5) no
H142 C14 H143 108.3(6) no
H141 C14 H143 112.2(6) no
H141 C14 H142 108.4(7) no
C11 C16 H163 114.4(6) no
C11 C16 H162 107.8(5) no
C11 C16 H161 109.2(5) no
H162 C16 H163 105.5(6) no
H161 C16 H163 110.1(6) no
H161 C16 H162 109.8(6) no
C4 C17 C19 121.2(4) yes
C4 C17 C18 116.5(4) no
C18 C17 C19 122.3(5) no
C17 C18 H183 106.9(5) no
C17 C18 H182 115.7(5) no
C17 C18 H181 102.5(5) no
H182 C18 H183 107.5(6) no
H181 C18 H183 108.7(5) no
H181 C18 H182 115.3(6) no
C17 C19 H19 117.1(4) no
C17 C19 C20 125.5(5) yes
C20 C19 H19 117.3(4) no
C19 C20 H20 119.1(4) no
C19 C20 N21 121.4(5) yes
N21 C20 H20 119.5(5) no
C20 N21 N22 114.8(4) yes
N21 N22 H22 120.3(4) no
N21 N22 C23 120.0(4) yes
C23 N22 H22 119.7(4) no
N22 C23 O25 110.1(5) yes
N22 C23 O24 125.7(5) yes
O24 C23 O25 124.2(5) yes
C23 O25 C26' 114.1(9) yes
C23 O25 C26 116.2(6) yes
O25 C26 H262 110.3(9) no
O25 C26 H261 110.0(10) no
O25 C26 C27 107.0(10) yes
H261 C26 H262 104(2) no
C27 C26 H262 113.0(10) no
C27 C26 H261 113.0(10) no
O25 C26' H62' 112(2) no
O25 C26' H61' 111(2) no
O25 C26' C27 107.0(10) yes
H61' C26' H62' 107(2) no
C27 C26' H62' 112(2) no
C27 C26' H61' 108(2) no
C26' C27 H73' 114(2) no
C26' C27 H72' 110.0(10) no
C26' C27 H71' 109.0(10) no
C26 C27 H273 113.0(10) no
C26 C27 H272 113.0(10) no
C26 C27 H271 108.0(10) no
H72' C27 H73' 106.0(10) no
H71' C27 H73' 110.0(10) no
H71' C27 H72' 106.0(10) no
H272 C27 H273 105.0(10) no
H271 C27 H273 109.0(10) no
H271 C27 H272 109.0(10) no

loop_
_geom_bond_atom_site_label_1
_geom_bond_atom_site_label_2
_geom_bond_distance
_geom_bond_publ_flag
O1 N2 1.398(6) yes
O1 C5 1.356(7) yes
N2 C3 1.304(7) yes
C3 C4 1.424(7) yes
C3 C6 1.467(7) no
C4 C5 1.350(7) yes
C4 C17 1.489(7) no
C5 H5 1.002(5) no
C6 C7 1.411(7) no
C6 C11 1.410(7) no
C7 C8 1.386(7) no
C7 C12 1.503(8) no
C8 C9 1.382(9) no
C8 CL13 1.742(6) yes
C9 C10 1.380(8) no
C9 C14 1.536(8) no
C10 C11 1.381(7) no
C10 CL15 1.745(5) yes
C11 C16 1.465(8) no
C12 H121 1.032(6) no
C12 H122 1.000(7) no
C12 H123 0.996(6) no
C14 H141 0.973(8) no
C14 H142 1.030(7) no
C14 H143 0.985(6) no
C16 H161 0.991(6) no
C16 H162 0.997(6) no
C16 H163 0.922(7) no
C17 C18 1.492(8) no
C17 C19 1.340(7) yes
C18 H181 0.980(6) no
C18 H182 0.976(6) no
C18 H183 0.994(6) no
C19 C20 1.448(7) yes
C19 H19 1.004(5) no
C20 N21 1.263(6) yes
C20 H20 1.001(5) no
N21 N22 1.380(6) yes
N22 C23 1.331(7) yes
N22 H22 0.995(4) no
C23 O24 1.201(7) yes
C23 O25 1.334(7) yes
O25 C26 1.48(2) yes
O25 C26' 1.48(2) yes
C26 C27 1.35(2) yes
C26 H261 1.04(2) no
C26 H262 1.04(2) no
C26' C27 1.35(3) yes
C26' H61' 1.02(2) no
C26' H62' 1.01(3) no
C27 H271 1.000(10) no
C27 H272 1.030(10) no
C27 H273 1.030(10) no
C27 H71' 1.010(10) no
C27 H72' 1.050(10) no
C27 H73' 0.990(10) no

loop_
_geom_torsion_atom_site_label_1
_geom_torsion_atom_site_label_2
_geom_torsion_atom_site_label_3
_geom_torsion_atom_site_label_4
_geom_torsion
_geom_torsion_publ_flag
N2 O1 C5 H5 178.3(5) no
N2 O1 C5 C4 0.2(6) no
C5 O1 N2 C3 0.4(5) no
O1 N2 C3 C4 -0.7(6) no
O1 N2 C3 C6 179.1(4) no
N2 C3 C6 C7 -80.2(7) no
N2 C3 C6 C11 101.2(6) yes
N2 C3 C4 C5 0.8(6) no
N2 C3 C4 C17 -179.2(5) no
C4 C3 C6 C7 99.6(6) yes
C4 C3 C6 C11 -79.0(7) no
C6 C3 C4 C17 1.0(9) no
C6 C3 C4 C5 -179.0(5) no
C3 C4 C5 O1 -0.6(6) no
C3 C4 C17 C18 -50.0(7) no
C3 C4 C17 C19 129.7(6) no
C3 C4 C5 H5 -178.7(5) no
C17 C4 C5 O1 179.5(5) no
C5 C4 C17 C18 130.0(6) no
C5 C4 C17 C19 -50.3(8) no
C17 C4 C5 H5 1.3(9) no
C3 C6 C11 C16 -5.3(8) no
C3 C6 C11 C10 177.3(5) no
C3 C6 C7 C8 -177.5(5) no
C3 C6 C7 C12 0.4(7) no
C7 C6 C11 C16 176.2(5) no
C7 C6 C11 C10 -1.2(7) no
C11 C6 C7 C12 179.0(5) no
C11 C6 C7 C8 1.1(7) no
C6 C7 C12 H121 4.6(8) no
C6 C7 C12 H122 -115.8(6) no
C6 C7 C12 H123 125.0(6) no
C6 C7 C8 C9 -0.2(8) no
C6 C7 C8 CL13 178.8(4) no
C8 C7 C12 H121 -177.6(5) no
C8 C7 C12 H122 62.0(7) no
C8 C7 C12 H123 -57.2(7) no
C12 C7 C8 CL13 0.9(7) no
C12 C7 C8 C9 -178.1(5) no
C7 C8 C9 C10 -0.5(9) no
C7 C8 C9 C14 178.6(5) no
CL13 C8 C9 C14 -0.4(8) no
CL13 C8 C9 C10 -179.5(4) no
C8 C9 C14 H141 -50.0(8) no
C8 C9 C14 H142 -167.8(5) no
C8 C9 C14 H143 73.9(8) no
C8 C9 C10 C11 0.3(8) no
C8 C9 C10 CL15 -179.2(4) no
C10 C9 C14 H141 129.1(6) no
C10 C9 C14 H142 11.3(8) no
C10 C9 C14 H143 -107.1(7) no
C14 C9 C10 CL15 1.7(8) no
C14 C9 C10 C11 -178.8(5) no
C9 C10 C11 C6 0.5(8) no
C9 C10 C11 C16 -176.9(5) no
CL15 C10 C11 C6 -180.0(4) no
CL15 C10 C11 C16 2.6(7) no
C10 C11 C16 H161 -54.9(8) no
C6 C11 C16 H161 127.8(6) no
C10 C11 C16 H162 -174.1(5) no
C6 C11 C16 H162 8.6(8) no
C10 C11 C16 H163 68.9(8) no
C6 C11 C16 H163 -108.4(7) no
C4 C17 C19 C20 -2.0(8) yes
C4 C17 C19 H19 178.6(4) no
C4 C17 C18 H181 -169.1(5) no
C4 C17 C18 H182 64.6(7) no
C4 C17 C18 H183 -54.9(7) no
C18 C17 C19 C20 177.7(5) no
C18 C17 C19 H19 -1.7(8) no
C19 C17 C18 H183 125.4(6) no
C19 C17 C18 H182 -115.1(6) no
C19 C17 C18 H181 11.2(7) no
C17 C19 C20 N21 175.9(5) yes
C17 C19 C20 H20 -4.0(8) no
H19 C19 C20 H20 175.4(5) no
H19 C19 C20 N21 -4.7(8) no
C19 C20 N21 N22 -179.7(4) yes
H20 C20 N21 N22 0.3(7) no
C20 N21 N22 C23 -178.6(5) no
C20 N21 N22 H22 1.1(7) no
N21 N22 C23 O24 -0.1(8) yes
N21 N22 C23 O25 -179.6(4) yes
H22 N22 C23 O25 0.8(7) no
H22 N22 C23 O24 -179.7(5) no
N22 C23 O25 C26 -170.1(8) yes
N22 C23 O25 C26' 162.0(10) yes
O24 C23 O25 C26 10.0(10) no
O24 C23 O25 C26' -18.0(10) no
C23 O25 C26' C27 172.0(10) yes
C23 O25 C26' H61' 54(2) no
C23 O25 C26' H62' -66(2) no
C23 O25 C26 C27 -162.0(9) yes
C23 O25 C26 H261 75.0(10) no
C23 O25 C26 H262 -39(2) no
O25 C26 C27 H271 -180.0(10) no
O25 C26 C27 H272 60(2) no
O25 C26 C27 H273 -59(2) no
H261 C26 C27 H273 62(2) no
H261 C26 C27 H272 -179.0(10) no
H261 C26 C27 H271 -59(2) no
H262 C26 C27 H273 179.0(10) no
H262 C26 C27 H272 -62(2) no
H262 C26 C27 H271 58(2) no
O25 C26' C27 H71' 178.0(10) no
O25 C26' C27 H72' 62(2) no
O25 C26' C27 H73' -57(2) no
H61' C26' C27 H73' 62(2) no
H61' C26' C27 H72' -178(2) no
H61' C26' C27 H71' -62(2) no
H62' C26' C27 H73' 180(2) no
H62' C26' C27 H72' -61(2) no
H62' C26' C27 H71' 55(2) no
